data_7716615
loop_
_publ_author_name
'Solea, Atena B.'
'Demirci, Gozde'
'Harvey, Freya M.'
'Crochet, Aurelien'
'Zobi, Fabio'
'Mamula Steiner, Olimpia'

_publ_section_title
;
 The role of stereochemistry in the anticancer activity of Re(I)
 tricarbonyl complexes.
;
_journal_issue 33
_journal_name_full 'Dalton transactions (Cambridge, England : 2003)'
_journal_page_first 13743
_journal_page_last 13755
_journal_paper_doi 10.1039/d4dt01643b
_journal_volume 53
_journal_year 2024
_chemical_absolute_configuration syn
_chemical_formula_moiety '2(C40 H34 Cl2 N4 O6 Re2), 2[C2H5OH], 1[CH2Cl2]'
_chemical_formula_sum 'C85 H82 Cl6 N8 O14 Re4'
_chemical_formula_weight 2397.186
_space_group_crystal_system triclinic
_space_group_IT_number 1
_space_group_name_Hall 'P 1'
_space_group_name_H-M_alt 'P 1'
_symmetry_Int_Tables_number 1
_atom_sites_solution_primary dual
_audit_creation_date 2024-06-27
_audit_creation_method
;
Olex2 1.5
(compiled 2024.02.16 svn.r378c4104 for OlexSys, GUI svn.r6928)
;
_audit_update_record
;
2024-06-27 deposited with the CCDC.	2024-07-08 downloaded from the CCDC.
;
_cell_angle_alpha 115.332(1)
_cell_angle_beta 94.913(1)
_cell_angle_gamma 93.345(1)
_cell_formula_units_Z 1
_cell_length_a 12.0572(2)
_cell_length_b 14.1674(2)
_cell_length_c 14.4880(3)
_cell_measurement_reflns_used 90694
_cell_measurement_temperature 200(2)
_cell_measurement_theta_max 68.30
_cell_measurement_theta_min 3.47
_cell_volume 2216.21(7)
_computing_molecular_graphics 'Olex2 1.5 (Dolomanov et al., 2009)'
_computing_publication_material 'Olex2 1.5 (Dolomanov et al., 2009)'
_computing_structure_refinement 'olex2.refine 1.5 (Bourhis et al., 2015)'
_computing_structure_solution 'SHELXT  (Sheldrick, 2015)'
_diffrn_ambient_temperature 200(2)
_diffrn_detector Pilatus300K
_diffrn_detector_area_resol_mean 5.81
_diffrn_detector_type 'Dectris Pilatus 300K'
_diffrn_measured_fraction_theta_full 0.9395
_diffrn_measured_fraction_theta_max 0.9332
_diffrn_measurement_device 'Eulerian 4-circle diffractometer'
_diffrn_measurement_device_type 'STOE STADIVARI'
_diffrn_measurement_method 'rotation method, \w scans'
_diffrn_radiation_collimation '1.2 mm, 0.6 diameter'
_diffrn_radiation_monochromator 'Graded multilayer mirror'
_diffrn_radiation_probe x-ray
_diffrn_radiation_type 'Cu K\a'
_diffrn_radiation_wavelength 1.54186
_diffrn_reflns_av_unetI/netI 0.0271
_diffrn_reflns_Laue_measured_fraction_full 0.9395
_diffrn_reflns_Laue_measured_fraction_max 0.9332
_diffrn_reflns_limit_h_max 14
_diffrn_reflns_limit_h_min -14
_diffrn_reflns_limit_k_max 14
_diffrn_reflns_limit_k_min -16
_diffrn_reflns_limit_l_max 16
_diffrn_reflns_limit_l_min -17
_diffrn_reflns_number 9052
_diffrn_reflns_point_group_measured_fraction_full 0.5657
_diffrn_reflns_point_group_measured_fraction_max 0.5618
_diffrn_reflns_theta_full 67.5000
_diffrn_reflns_theta_max 67.85
_diffrn_reflns_theta_min 3.65
_diffrn_source 'Primux 100 micro'
_exptl_absorpt_coefficient_mu 12.616
_exptl_absorpt_correction_T_max 0.4317
_exptl_absorpt_correction_T_min 0.1396
_exptl_absorpt_correction_type multi-scan
_exptl_absorpt_process_details
;
STOE X-Red32, absorption correction by Gaussian integration, analogous to
P. Coppens, "The Evaluation of Absorption and Extinction in Single-Crystal
Structure Analysis", published in: F. R. Ahmed (Editor), "Crystallographic
Computing", Munksgaard, Copenhagen (1970), 255 - 270. Afterwards scaling of
reflection intensities was performed within STOE LANA. J. Koziskova, F. Hahn,
J. Richter, J. Kozisek, Acta Chimica Slovaca, vol. 9, no. 2, 2016, pp. 136-140.
;
_exptl_crystal_colour yellow
_exptl_crystal_colour_primary yellow
_exptl_crystal_density_diffrn 1.796
_exptl_crystal_description prism
_exptl_crystal_F_000 1149.031
_exptl_crystal_recrystallization_method 'from vapor diffusion with DCM, ethanol and diethyl ether'
_exptl_crystal_size_max 0.06
_exptl_crystal_size_mid 0.05
_exptl_crystal_size_min 0.03
_platon_squeeze_details
;
TITL ate456-2_tP 1          R = 0.06
CELL   12.0572   14.1674   14.4880    115.33     94.91     93.35
SPGR P1
# Solvent Accessible Volume =       410
# Electrons Found in S.A.V. =        93
# Note: Atoms in Void as Cxxx and Qxxx all others
C101 0.908 0.322 0.836 !       5.24 eA-3
C102 0.730 0.269 0.373 !       4.70 eA-3
C103 0.698 0.330 0.356 !       4.46 eA-3
C104 0.351 0.280 0.722 !       4.17 eA-3
C105 0.947 0.254 0.888 !       4.08 eA-3
C106 0.764 0.295 0.201 !       3.56 eA-3
C107 0.293 0.217 0.537 !       3.22 eA-3
Q108 0.502 0.292 0.452 !       3.11 eA-3
Q109 0.502 0.390 0.505 !       3.10 eA-3
Q110 0.514 0.089 0.345 !       3.08 eA-3
Q111 0.511 0.184 0.397 !       3.08 eA-3
C112 0.323 0.281 0.644 !       2.90 eA-3
Q113 0.501 0.497 0.559 !       2.80 eA-3
C114 0.891 0.229 0.063 !       2.62 eA-3
C115 0.920 0.282-0.005 !       2.49 eA-3
C116 0.376 0.391 0.776 !       2.46 eA-3
C117 0.281 0.256 0.453 !       2.45 eA-3
C118 0.888 0.326 0.109 !       2.44 eA-3
C119 0.237 0.214 0.455 !       2.38 eA-3
Q120 0.485 0.698 0.676 !       2.36 eA-3
C121 0.692 0.282 0.240 !       2.35 eA-3
Q122 0.532 0.877 0.222 !       2.29 eA-3
Q123 0.126 0.153 0.743 !       2.20 eA-3
Q124 0.125 0.060 0.688 !       2.20 eA-3
Q125 0.137 0.266 0.780 !       2.19 eA-3
C126 0.282 0.326 0.587 !       2.13 eA-3
C127 0.232 0.314 0.498 !       2.08 eA-3
Q128 0.127 0.463 0.891 !       1.96 eA-3
Q129 0.127 0.360 0.835 !       1.95 eA-3
Q130 0.893 0.128 0.003 !       1.90 eA-3
C131 0.878 0.312 0.031 !       1.87 eA-3
Q132 0.497 0.794 0.720 !       1.66 eA-3
Q133 0.519 0.781 0.177 !       1.60 eA-3
Q134 0.486 0.613 0.642 !       1.59 eA-3
Q135 0.877 0.426 0.161 !       1.52 eA-3
Q136 0.252 0.295 0.734 !       1.41 eA-3
Q137 0.503 0.019 0.351 !       1.37 eA-3
Q138 0.141 0.856 0.591 !       1.35 eA-3
Q139 0.481 0.275 0.913 !       1.29 eA-3
Q140 0.514 0.567 0.513 !       1.27 eA-3
Q141 0.137 0.939 0.581 !       1.26 eA-3
Q142 0.706 0.431 0.462 !       1.16 eA-3
C143 0.445 0.420 0.845 !       1.14 eA-3
Q144 0.139 0.181 0.432 !       1.10 eA-3
Q145 0.518 0.946 0.241 !       1.10 eA-3
Q146 0.516 0.202 0.933 !       1.09 eA-3
Q147 0.516 0.098 0.876 !       1.07 eA-3
Q148 0.155 0.544 0.864 !       1.07 eA-3
Q149 0.888 0.534 0.222 !       1.06 eA-3
Q150 0.143 0.289 0.405 !       1.05 eA-3
Q151 0.503 0.939 0.326 !       1.02 eA-3
Q152 0.496 0.875 0.686 !       1.01 eA-3
Q153 0.136 0.614 0.004 !       1.01 eA-3
Q154 0.499 0.391 0.952 !       0.98 eA-3
Q155 0.515 0.999 0.823 !       0.98 eA-3
Q156 0.109 1.003 0.713 !       0.98 eA-3
Q157 0.499 0.595 0.057 !       0.97 eA-3
Q158 0.500 0.302 0.986 !       0.97 eA-3
Q159 0.609 0.295 0.175 !       0.97 eA-3
C160 0.081 0.287 0.043 !       0.97 eA-3
Q161 0.496 0.190 0.850 !       0.96 eA-3
Q162 0.611 0.366 0.402 !       0.96 eA-3
Q163 0.107 0.669-0.002 !       0.96 eA-3
Q164 0.471 0.902 0.787 !       0.96 eA-3
Q165 0.109 0.467 0.355 !       0.95 eA-3
Q166 0.874 0.643 0.278 !       0.94 eA-3
Q167 0.860 0.738 0.331 !       0.93 eA-3
Q168 0.859 0.394 0.893 !       0.92 eA-3
C169 0.965 0.310 0.100 !       0.92 eA-3
Q170 0.500 0.988 0.730 !       0.91 eA-3
Q171 0.501 0.497 0.009 !       0.90 eA-3
Q172 0.143 0.064 0.223 !       0.90 eA-3
Q173 0.499 0.767 0.629 !       0.89 eA-3
Q174 0.264 0.287 0.350 !       0.89 eA-3
Q175 0.905 0.031 0.950 !       0.88 eA-3
Q176 0.519 0.687 0.130 !       0.87 eA-3
Q177 0.468 0.984 0.788 !       0.86 eA-3
Q178 0.919 0.926 0.890 !       0.86 eA-3
Q179 0.515 0.808 0.268 !       0.86 eA-3
C180 0.734 0.183 0.145 !       0.84 eA-3
Q181 0.234 0.197 0.690 !       0.84 eA-3
Q182 0.138 0.287 0.482 !       0.84 eA-3
Q183 0.127 0.270 0.329 !       0.84 eA-3
Q184 0.499 0.083 0.783 !       0.83 eA-3
Q185 0.751 0.130 0.033 !       0.83 eA-3
Q186 0.127 0.256 0.236 !       0.83 eA-3
Q187 0.779 0.020 0.987 !       0.83 eA-3
Q188 0.043 0.908 0.612 !       0.82 eA-3
C189 0.496 0.269 0.158 !       0.81 eA-3
Q190 0.861 0.845 0.386 !       0.81 eA-3
Q191 0.127 0.765 0.541 !       0.80 eA-3
C192 0.780 0.223 0.154 !       0.80 eA-3
C193 0.840 0.282 0.249 !       0.79 eA-3
Q194 0.265 0.169 0.317 !       0.79 eA-3
Q195 0.424 0.331 0.193 !       0.79 eA-3
Q196 0.969 0.232 0.050 !       0.79 eA-3
Q197 0.604 0.969 0.372 !       0.79 eA-3
Q198 0.154 0.970 0.171 !       0.78 eA-3
Q199 0.580 0.515 0.659 !       0.78 eA-3
;
_refine_diff_density_max 1.9099
_refine_diff_density_min -1.5352
_refine_diff_density_rms 0.1331
_refine_ls_abs_structure_details 'Hooft, R.W.W., Straver, L.H., Spek, A.L. (2010). J. Appl. Cryst., 43, 665-668.'
_refine_ls_abs_structure_Flack -0.059(8)
_refine_ls_d_res_high 0.8323
_refine_ls_d_res_low 12.1015
_refine_ls_goodness_of_fit_ref 1.0428
_refine_ls_hydrogen_treatment constr
_refine_ls_matrix_type full
_refine_ls_number_constraints 115
_refine_ls_number_parameters 814
_refine_ls_number_reflns 9052
_refine_ls_number_restraints 4
_refine_ls_restrained_S_all 1.0427
_refine_ls_R_factor_all 0.0494
_refine_ls_R_factor_gt 0.0481
_refine_ls_shift/su_max -0.0008
_refine_ls_shift/su_mean 0.0001
_refine_ls_structure_factor_coef Fsqd
_refine_ls_weighting_details 'w=1/[\s^2^(Fo^2^)+(0.0966P)^2^+6.6952P] where P=(Fo^2^+2Fc^2^)/3'
_refine_ls_weighting_scheme calc
_refine_ls_wR_factor_gt 0.1414
_refine_ls_wR_factor_ref 0.1425
_reflns_Friedel_coverage 0.190
_reflns_limit_h_max 14
_reflns_limit_h_min -13
_reflns_limit_k_max 14
_reflns_limit_k_min -16
_reflns_limit_l_max 13
_reflns_limit_l_min -17
_reflns_number_gt 8721
_reflns_number_total 9052
_reflns_threshold_expression I>=2u(I)
_cod_data_source_file d4dt01643b2.cif
_cod_data_source_block ATE456-2_tw_sq
_cod_depositor_comments 'Adding full bibliography for 7716611--7716619.cif.'
_cod_original_sg_symbol_Hall ' P 1'
_cod_database_code 7716615
_olex2_refinement_description
;
1. Twinned data refinement
 Scales: 0.582(11)
 0.418(11)
2. Fixed Uiso
 At 1.2 times of:
  All C(H) groups, All C(H,H) groups
 At 1.5 times of:
  All C(H,H,H) groups
3. Rigid bond restraints
 O5, C73
 with sigma for 1-2 distances of 0.0001 and sigma for 1-3 distances of 0.0001
4. Uiso/Uaniso restraints and constraints
Uanis(C73) = Uanis(C72) = Uanis(C74)
Uanis(C59) = Uanis(C58) = Uanis(C55) = Uanis(C54) = Uanis(C37) = Uanis(C38) =
Uanis(C42) = Uanis(C41) = Uanis(C25) = Uanis(C24) = Uanis(C21) = Uanis(C20) =
Uanis(C3) = Uanis(C4) = Uanis(C7) = Uanis(C8)
Uanis(C56) = Uanis(C57) = Uanis(C53) = Uanis(C36) = Uanis(C39) = Uanis(C40) =
Uanis(C23) = Uanis(C22) = Uanis(C19) = Uanis(C2) = Uanis(C5) = Uanis(C6)
5.a Ternary CH refined with riding coordinates:
 C12(H12), C14(H14), C29(H29), C31(H31), C46(H46), C48(H48), C63(H63), C65(H65)
5.b Secondary CH2 refined with riding coordinates:
 C11(H11a,H11b), C13(H13a,H13b), C28(H28a,H28b), C30(H30a,H30b), C45(H45a,
 H45b), C47(H47a,H47b), C62(H62a,H62b), C64(H64a,H64b)
5.c Aromatic/amide H refined with riding coordinates:
 C1(H1), C3(H3), C4(H4), C7(H7), C8(H8), C18(H18), C20(H20), C21(H21),
 C24(H24), C25(H25), C35(H35), C37(H37), C38(H38), C41(H41), C42(H42), C52(H52),
  C54(H54), C55(H55), C58(H58), C59(H59)
5.d Idealised Me refined as rotating group:
 C16(H16a,H16b,H16c), C17(H17a,H17b,H17c), C33(H33a,H33b,H33c), C34(H34a,H34b,
 H34c), C50(H50a,H50b,H50c), C51(H51a,H51b,H51c), C67(H67a,H67b,H67c), C68(H68a,
 H68b,H68c)
;
_platon_squeeze_special_details
;
A solvent mask was calculated and 94 electrons were 
found in a volume of 410\%A^3^ in 2 voids per unit cell. 
This is consistent with the presence of 
2 ethanol, 1 dichloromethane per formula unit 
which account for 94 electrons 
per unit cell.
;
_platon_squeeze_void_probe_radius 1.20
_olex2_exptl_crystal_mounting_method 'on loop with oil'
_olex2_submission_special_instructions 'No special instructions were received'

loop_
_space_group_symop_id
_space_group_symop_operation_xyz
1 x,y,z

loop_
_atom_site_label
_atom_site_type_symbol
_atom_site_fract_x
_atom_site_fract_y
_atom_site_fract_z
_atom_site_U_iso_or_equiv
_atom_site_adp_type
_atom_site_occupancy
_atom_site_refinement_flags_posn
_atom_site_refinement_flags_adp
Re1 Re 0.50646(5) 0.59761(5) 0.59673(5) 0.04306(19) Uani 1.000000 . .
Re2 Re 0.50746(5) -0.01849(5) 0.28966(5) 0.04137(19) Uani 1.000000 . .
Cl1 Cl 0.7014(4) 0.6273(4) 0.5661(4) 0.0542(12) Uani 1.000000 . .
Cl2 Cl 0.6954(4) 0.0204(4) 0.2481(4) 0.0514(11) Uani 1.000000 . .
O1 O 0.2697(14) 0.5677(16) 0.6422(15) 0.086(5) Uani 1.000000 . .
O2 O 0.4332(13) 0.7377(12) 0.4929(12) 0.074(4) Uani 1.000000 . .
O3 O 0.4347(15) 0.4169(14) 0.3827(13) 0.076(5) Uani 1.000000 . .
O4 O 0.2787(13) -0.0727(14) 0.3436(13) 0.077(5) Uani 1.000000 . .
O5 O 0.4141(15) 0.1684(13) 0.2664(15) 0.085(5) Uani 1.000000 . U
O6 O 0.4160(10) -0.1351(10) 0.0615(9) 0.052(3) Uani 1.000000 . .
N1 N 0.5686(10) 0.7116(10) 0.7592(11) 0.035(3) Uani 1.000000 . .
N2 N 0.5823(11) 0.5037(12) 0.6669(10) 0.038(3) Uani 1.000000 . .
N3 N 0.5871(11) 0.0667(11) 0.4468(10) 0.035(3) Uani 1.000000 . .
N4 N 0.5949(11) -0.1402(12) 0.3231(12) 0.042(3) Uani 1.000000 . .
C1 C 0.5871(14) 0.4023(16) 0.6160(13) 0.040(4) Uani 1.000000 . .
H1 H 0.5490(14) 0.3671(16) 0.5481(13) 0.048(5) Uiso 1.000000 R .
C2 C 0.6454(13) 0.3431(13) 0.6566(12) 0.0380(8) Uani 1.000000 . .
C3 C 0.7002(15) 0.3964(14) 0.7544(13) 0.0499(9) Uani 1.000000 . .
H3 H 0.7407(15) 0.3603(14) 0.7861(13) 0.0598(10) Uiso 1.000000 R .
C4 C 0.6954(15) 0.5041(14) 0.8064(14) 0.0499(9) Uani 1.000000 . .
H4 H 0.7336(15) 0.5412(14) 0.8740(14) 0.0598(10) Uiso 1.000000 R .
C5 C 0.6365(13) 0.5589(12) 0.7622(12) 0.0380(8) Uani 1.000000 . .
C6 C 0.6276(12) 0.6697(13) 0.8154(12) 0.0380(8) Uani 1.000000 . .
C7 C 0.6703(15) 0.7284(14) 0.9120(13) 0.0499(9) Uani 1.000000 . .
H7 H 0.7132(15) 0.6977(14) 0.9479(13) 0.0598(10) Uiso 1.000000 R .
C8 C 0.6539(14) 0.8342(13) 0.9624(13) 0.0499(9) Uani 1.000000 . .
H8 H 0.6836(14) 0.8750(13) 1.0324(13) 0.0598(10) Uiso 1.000000 R .
C9 C 0.5931(13) 0.8789(12) 0.9080(12) 0.044(3) Uani 1.000000 . .
C10 C 0.5514(13) 0.8158(13) 0.8056(12) 0.043(3) Uani 1.000000 . .
C11 C 0.4896(16) 0.8657(15) 0.7482(12) 0.055(4) Uani 1.000000 . .
H11a H 0.5303(16) 0.8617(15) 0.6903(12) 0.066(5) Uiso 1.000000 R .
H11b H 0.4147(16) 0.8264(15) 0.7189(12) 0.066(5) Uiso 1.000000 R .
C12 C 0.4760(14) 0.9812(12) 0.8171(13) 0.050(4) Uani 1.000000 . .
H12 H 0.4302(14) 1.0170(12) 0.7833(13) 0.060(5) Uiso 1.000000 R .
C13 C 0.4364(16) 0.9838(18) 0.9145(17) 0.068(5) Uani 1.000000 . .
H13a H 0.4003(16) 1.0472(18) 0.9550(17) 0.081(6) Uiso 1.000000 R .
H13b H 0.3911(16) 0.9189(18) 0.9046(17) 0.081(6) Uiso 1.000000 R .
C14 C 0.5632(14) 0.9894(14) 0.9522(13) 0.052(4) Uani 1.000000 . .
H14 H 0.5879(14) 1.0334(14) 1.0272(13) 0.063(5) Uiso 1.000000 R .
C15 C 0.5853(18) 1.0417(15) 0.8770(18) 0.067(6) Uani 1.000000 . .
C16 C 0.6949(19) 1.0215(17) 0.831(2) 0.072(6) Uani 1.000000 . .
H16a H 0.700(6) 0.9457(18) 0.797(11) 0.108(9) Uiso 1.000000 GR .
H16b H 0.698(6) 1.050(11) 0.780(9) 0.108(9) Uiso 1.000000 GR .
H16c H 0.7576(19) 1.056(10) 0.886(3) 0.108(9) Uiso 1.000000 GR .
C17 C 0.5777(17) 1.1594(14) 0.9284(18) 0.074(6) Uani 1.000000 . .
H17a H 0.578(14) 1.187(2) 0.877(3) 0.111(10) Uiso 1.000000 GR .
H17b H 0.508(7) 1.1733(16) 0.960(11) 0.111(10) Uiso 1.000000 GR .
H17c H 0.642(7) 1.194(2) 0.981(9) 0.111(10) Uiso 1.000000 GR .
C18 C 0.5863(15) 0.1703(15) 0.4993(13) 0.042(4) Uani 1.000000 . .
H18 H 0.5427(15) 0.2061(15) 0.4694(13) 0.050(5) Uiso 1.000000 R .
C19 C 0.6494(13) 0.2306(13) 0.6003(12) 0.0380(8) Uani 1.000000 . .
C20 C 0.7131(15) 0.1727(14) 0.6362(14) 0.0499(9) Uani 1.000000 . .
H20 H 0.7586(15) 0.2070(14) 0.7007(14) 0.0598(10) Uiso 1.000000 R .
C21 C 0.7115(15) 0.0671(14) 0.5804(13) 0.0499(9) Uani 1.000000 . .
H21 H 0.7560(15) 0.0301(14) 0.6082(13) 0.0598(10) Uiso 1.000000 R .
C22 C 0.6500(12) 0.0115(13) 0.4871(12) 0.0380(8) Uani 1.000000 . .
C23 C 0.6473(13) -0.1021(13) 0.4199(12) 0.0380(8) Uani 1.000000 . .
C24 C 0.7007(15) -0.1650(14) 0.4522(14) 0.0499(9) Uani 1.000000 . .
H24 H 0.7368(15) -0.1371(14) 0.5208(14) 0.0598(10) Uiso 1.000000 R .
C25 C 0.7040(15) -0.2705(14) 0.3864(13) 0.0499(9) Uani 1.000000 . .
H25 H 0.7378(15) -0.3164(14) 0.4101(13) 0.0598(10) Uiso 1.000000 R .
C26 C 0.6569(12) -0.3061(12) 0.2863(13) 0.043(4) Uani 1.000000 . .
C27 C 0.5991(13) -0.2412(13) 0.2561(12) 0.042(4) Uani 1.000000 . .
C28 C 0.5424(12) -0.2828(18) 0.1445(14) 0.062(5) Uani 1.000000 . .
H28a H 0.4608(12) -0.2780(18) 0.1446(14) 0.074(6) Uiso 1.000000 R .
H28b H 0.5721(12) -0.2388(18) 0.1125(14) 0.074(6) Uiso 1.000000 R .
C29 C 0.5638(13) -0.3974(17) 0.0812(15) 0.063(5) Uani 1.000000 . .
H29 H 0.5330(13) -0.4310(17) 0.0067(15) 0.075(6) Uiso 1.000000 R .
C30 C 0.6939(16) -0.3999(18) 0.1079(16) 0.068(6) Uani 1.000000 . .
H30a H 0.7260(16) -0.4600(18) 0.0562(16) 0.081(7) Uiso 1.000000 R .
H30b H 0.7398(16) -0.3328(18) 0.1257(16) 0.081(7) Uiso 1.000000 R .
C31 C 0.6629(14) -0.4164(12) 0.2044(12) 0.048(4) Uani 1.000000 . .
H31 H 0.7078(14) -0.4633(12) 0.2246(12) 0.058(5) Uiso 1.000000 R .
C32 C 0.5435(15) -0.4631(11) 0.1444(15) 0.051(4) Uani 1.000000 . .
C33 C 0.4445(15) -0.4486(15) 0.2026(16) 0.060(5) Uani 1.000000 . .
H33a H 0.455(5) -0.379(4) 0.261(6) 0.090(7) Uiso 1.000000 GR .
H33b H 0.377(2) -0.455(10) 0.157(3) 0.090(7) Uiso 1.000000 GR .
H33c H 0.437(7) -0.503(7) 0.228(9) 0.090(7) Uiso 1.000000 GR .
C34 C 0.540(2) -0.5825(14) 0.070(2) 0.081(7) Uani 1.000000 . .
H34a H 0.541(15) -0.6233(18) 0.111(2) 0.121(11) Uiso 1.000000 GR .
H34b H 0.471(7) -0.605(4) 0.022(9) 0.121(11) Uiso 1.000000 GR .
H34c H 0.605(8) -0.594(2) 0.032(10) 0.121(11) Uiso 1.000000 GR .
C69 C 0.3580(15) 0.5794(16) 0.6302(16) 0.053(5) Uani 1.000000 . .
C70 C 0.4563(16) 0.6860(16) 0.5332(17) 0.056(5) Uani 1.000000 . .
C71 C 0.4636(18) 0.4875(15) 0.4647(13) 0.053(5) Uani 1.000000 . .
C72 C 0.3648(16) -0.0485(16) 0.3276(16) 0.051(3) Uani 1.000000 . .
C73 C 0.4494(15) 0.0957(16) 0.2706(16) 0.051(3) Uani 1.000000 . U
C74 C 0.4510(15) -0.0969(15) 0.1481(16) 0.051(3) Uani 1.000000 . .
Re3 Re 1.11986(5) -0.04079(5) 0.64241(5) 0.04279(19) Uani 1.000000 . .
Re4 Re 1.14055(5) 0.58395(5) 0.93327(5) 0.0441(2) Uani 1.000000 . .
Cl3 Cl 0.9275(4) -0.0443(4) 0.6877(4) 0.0530(11) Uani 1.000000 . .
Cl4 Cl 0.9528(4) 0.5643(4) 0.9866(4) 0.0546(12) Uani 1.000000 . .
O7 O 1.3537(13) -0.0341(13) 0.5716(13) 0.066(4) Uani 1.000000 . .
O8 O 1.2007(11) -0.1727(10) 0.7510(10) 0.058(3) Uani 1.000000 . .
O9 O 1.2133(16) 0.1431(13) 0.8458(12) 0.075(5) Uani 1.000000 . .
O10 O 1.3712(11) 0.6179(14) 0.8702(15) 0.077(5) Uani 1.000000 . .
O11 O 1.2234(15) 0.3992(14) 0.9649(15) 0.082(5) Uani 1.000000 . .
O12 O 1.2419(12) 0.7080(11) 1.1582(11) 0.068(4) Uani 1.000000 . .
N5 N 1.0436(11) -0.1589(11) 0.4905(12) 0.039(3) Uani 1.000000 . .
N6 N 1.0494(12) 0.0500(11) 0.5699(13) 0.043(4) Uani 1.000000 . .
N7 N 1.0532(12) 0.4933(12) 0.7781(12) 0.044(3) Uani 1.000000 . .
N8 N 1.0626(12) 0.6973(11) 0.8915(11) 0.040(3) Uani 1.000000 . .
C35 C 1.0436(16) 0.1567(15) 0.6184(16) 0.047(4) Uani 1.000000 . .
H35 H 1.0776(16) 0.1937(15) 0.6876(16) 0.056(5) Uiso 1.000000 R .
C36 C 0.9918(13) 0.2137(13) 0.5735(13) 0.0380(8) Uani 1.000000 . .
C37 C 0.9369(15) 0.1553(14) 0.4731(13) 0.0499(9) Uani 1.000000 . .
H37 H 0.8977(15) 0.1904(14) 0.4395(13) 0.0598(10) Uiso 1.000000 R .
C38 C 0.9388(15) 0.0495(14) 0.4231(14) 0.0499(9) Uani 1.000000 . .
H38 H 0.9002(15) 0.0105(14) 0.3559(14) 0.0598(10) Uiso 1.000000 R .
C39 C 0.9973(13) 0.0005(13) 0.4714(12) 0.0380(8) Uani 1.000000 . .
C40 C 1.0007(12) -0.1163(13) 0.4246(12) 0.0380(8) Uani 1.000000 . .
C41 C 0.9575(15) -0.1805(14) 0.3213(13) 0.0499(9) Uani 1.000000 . .
H41 H 0.9283(15) -0.1501(14) 0.2785(13) 0.0598(10) Uiso 1.000000 R .
C42 C 0.9580(14) -0.2855(13) 0.2835(13) 0.0499(9) Uani 1.000000 . .
H42 H 0.9324(14) -0.3291(13) 0.2131(13) 0.0598(10) Uiso 1.000000 R .
C43 C 0.9958(13) -0.3300(12) 0.3474(13) 0.046(4) Uani 1.000000 . .
C44 C 1.0386(13) -0.2652(12) 0.4498(12) 0.040(3) Uani 1.000000 . .
C45 C 1.0837(14) -0.3137(13) 0.5151(13) 0.051(4) Uani 1.000000 . .
H45a H 1.1649(14) -0.2912(13) 0.5357(13) 0.061(5) Uiso 1.000000 R .
H45b H 1.0463(14) -0.2902(13) 0.5782(13) 0.061(5) Uiso 1.000000 R .
C46 C 1.0647(15) -0.4333(14) 0.4563(15) 0.060(5) Uani 1.000000 . .
H46 H 1.0899(15) -0.4723(14) 0.4965(15) 0.072(5) Uiso 1.000000 R .
C47 C 0.9443(18) -0.4647(17) 0.4046(16) 0.063(5) Uani 1.000000 . .
H47a H 0.9161(18) -0.5383(17) 0.3862(16) 0.076(6) Uiso 1.000000 R .
H47b H 0.8908(18) -0.4154(17) 0.4413(16) 0.076(6) Uiso 1.000000 R .
C48 C 0.9885(13) -0.4468(14) 0.3130(17) 0.058(5) Uani 1.000000 . .
H48 H 0.9520(13) -0.4932(14) 0.2418(17) 0.069(6) Uiso 1.000000 R .
C49 C 1.1017(17) -0.4734(14) 0.3474(16) 0.060(5) Uani 1.000000 . .
C50 C 1.2072(15) -0.4186(18) 0.332(2) 0.072(6) Uani 1.000000 . .
H50a H 1.273(2) -0.449(9) 0.347(13) 0.108(9) Uiso 1.000000 GR .
H50b H 1.202(6) -0.428(11) 0.261(4) 0.108(9) Uiso 1.000000 GR .
H50c H 1.214(8) -0.344(3) 0.379(9) 0.108(9) Uiso 1.000000 GR .
C51 C 1.1138(18) -0.5931(17) 0.2987(18) 0.085(8) Uani 1.000000 . .
H51a H 1.071(12) -0.626(3) 0.334(9) 0.127(11) Uiso 1.000000 GR .
H51b H 1.085(14) -0.625(3) 0.225(3) 0.127(11) Uiso 1.000000 GR .
H51c H 1.193(2) -0.6040(17) 0.306(12) 0.127(11) Uiso 1.000000 GR .
C52 C 1.0528(16) 0.3871(15) 0.7197(14) 0.043(4) Uani 1.000000 . .
H52 H 1.1024(16) 0.3514(15) 0.7449(14) 0.052(5) Uiso 1.000000 R .
C53 C 0.9902(13) 0.3311(13) 0.6324(12) 0.0380(8) Uani 1.000000 . .
C54 C 0.9200(15) 0.3826(14) 0.5923(14) 0.0499(9) Uani 1.000000 . .
H54 H 0.8741(15) 0.3447(14) 0.5284(14) 0.0598(10) Uiso 1.000000 R .
C55 C 0.9180(15) 0.4919(14) 0.6480(13) 0.0499(9) Uani 1.000000 . .
H55 H 0.8714(15) 0.5297(14) 0.6228(13) 0.0598(10) Uiso 1.000000 R .
C56 C 0.9861(12) 0.5419(13) 0.7404(12) 0.0380(8) Uani 1.000000 . .
C57 C 0.9870(13) 0.6565(13) 0.8035(12) 0.0380(8) Uani 1.000000 . .
C58 C 0.9198(15) 0.7176(14) 0.7746(13) 0.0499(9) Uani 1.000000 . .
H58 H 0.8682(15) 0.6860(14) 0.7137(13) 0.0598(10) Uiso 1.000000 R .
C59 C 0.9279(15) 0.8249(14) 0.8347(13) 0.0499(9) Uani 1.000000 . .
H59 H 0.8799(15) 0.8663(14) 0.8160(13) 0.0598(10) Uiso 1.000000 R .
C60 C 1.0046(14) 0.8720(13) 0.9209(14) 0.050(4) Uani 1.000000 . .
C61 C 1.0706(14) 0.8048(13) 0.9470(13) 0.043(4) Uani 1.000000 . .
C62 C 1.1497(17) 0.8574(12) 1.0425(16) 0.067(6) Uani 1.000000 . .
H62a H 1.1287(17) 0.8314(12) 1.0927(16) 0.081(7) Uiso 1.000000 R .
H62b H 1.2260(17) 0.8388(12) 1.0268(16) 0.081(7) Uiso 1.000000 R .
C63 C 1.1505(18) 0.9749(13) 1.0898(17) 0.067(5) Uani 1.000000 . .
H63 H 1.2081(18) 1.0135(13) 1.1509(17) 0.081(6) Uiso 1.000000 R .
C64 C 1.152(2) 1.0141(17) 1.004(2) 0.096(9) Uani 1.000000 . .
H64a H 1.176(2) 1.0899(17) 1.029(2) 0.115(10) Uiso 1.000000 R .
H64b H 1.192(2) 0.9709(17) 0.945(2) 0.115(10) Uiso 1.000000 R .
C65 C 1.0290(18) 0.9871(15) 0.9868(15) 0.063(5) Uani 1.000000 . .
H65 H 0.9842(18) 1.0329(15) 0.9650(15) 0.075(6) Uiso 1.000000 R .
C66 C 1.0341(16) 1.0115(15) 1.1039(14) 0.059(5) Uani 1.000000 . .
C67 C 0.950(3) 0.952(2) 1.131(2) 0.101(10) Uani 1.000000 . .
H67a H 0.959(12) 0.877(3) 1.096(13) 0.152(15) Uiso 1.000000 GR .
H67b H 0.960(12) 0.975(12) 1.206(3) 0.152(15) Uiso 1.000000 GR .
H67c H 0.875(3) 0.964(14) 1.110(15) 0.152(15) Uiso 1.000000 GR .
C68 C 1.036(2) 1.1289(15) 1.1727(18) 0.083(7) Uani 1.000000 . .
H68a H 1.033(15) 1.140(2) 1.244(3) 0.125(10) Uiso 1.000000 GR .
H68b H 1.104(7) 1.166(2) 1.168(10) 0.125(10) Uiso 1.000000 GR .
H68c H 0.970(8) 1.155(3) 1.150(9) 0.125(10) Uiso 1.000000 GR .
C75 C 1.265(2) -0.039(2) 0.5980(16) 0.066(6) Uani 1.000000 . .
C76 C 1.1671(15) -0.1256(14) 0.7087(15) 0.049(4) Uani 1.000000 . .
C77 C 1.1772(16) 0.0757(14) 0.7715(15) 0.049(4) Uani 1.000000 . .
C78 C 1.282(2) 0.6092(18) 0.8947(17) 0.064(5) Uani 1.000000 . .
C79 C 1.1910(19) 0.4663(17) 0.9503(16) 0.060(5) Uani 1.000000 . .
C80 C 1.2025(15) 0.6641(14) 1.0747(17) 0.051(5) Uani 1.000000 . .

loop_
_atom_site_aniso_label
_atom_site_aniso_U_11
_atom_site_aniso_U_22
_atom_site_aniso_U_33
_atom_site_aniso_U_12
_atom_site_aniso_U_13
_atom_site_aniso_U_23
Re1 0.0481(4) 0.0355(4) 0.0380(4) 0.0057(3) -0.0090(3) 0.0112(3)
Re2 0.0428(4) 0.0335(4) 0.0423(4) 0.0050(3) -0.0090(3) 0.0138(3)
Cl1 0.054(2) 0.061(3) 0.050(3) 0.009(2) 0.0011(19) 0.027(2)
Cl2 0.048(2) 0.047(2) 0.051(2) -0.0002(18) -0.0033(19) 0.016(2)
O1 0.054(9) 0.108(14) 0.074(11) 0.008(9) -0.006(8) 0.022(10)
O2 0.088(10) 0.059(9) 0.071(10) 0.009(7) -0.018(8) 0.030(8)
O3 0.094(11) 0.064(11) 0.057(10) 0.028(9) -0.012(8) 0.015(9)
O4 0.059(9) 0.080(11) 0.064(10) 0.005(8) 0.012(7) 0.006(8)
O5 0.094(11) 0.042(8) 0.103(14) 0.020(7) -0.029(10) 0.022(9)
O6 0.052(6) 0.058(8) 0.037(6) 0.008(5) -0.006(5) 0.015(6)
N1 0.038(6) 0.026(6) 0.032(7) 0.001(5) 0.000(5) 0.005(6)
N2 0.040(7) 0.048(9) 0.025(7) 0.000(6) -0.007(5) 0.018(7)
N3 0.046(7) 0.037(8) 0.027(7) 0.012(6) -0.009(5) 0.019(6)
N4 0.039(7) 0.036(8) 0.049(9) 0.011(6) 0.003(6) 0.016(7)
C1 0.039(8) 0.054(12) 0.027(8) 0.011(7) -0.008(7) 0.020(9)
C2 0.0411(18) 0.0354(19) 0.036(2) 0.0093(15) -0.0001(15) 0.0150(17)
C3 0.062(2) 0.0427(18) 0.0399(19) 0.0107(16) -0.0069(15) 0.0149(15)
C4 0.062(2) 0.0427(18) 0.0399(19) 0.0107(16) -0.0069(15) 0.0149(15)
C5 0.0411(18) 0.0354(19) 0.036(2) 0.0093(15) -0.0001(15) 0.0150(17)
C6 0.0411(18) 0.0354(19) 0.036(2) 0.0093(15) -0.0001(15) 0.0150(17)
C7 0.062(2) 0.0427(18) 0.0399(19) 0.0107(16) -0.0069(15) 0.0149(15)
C8 0.062(2) 0.0427(18) 0.0399(19) 0.0107(16) -0.0069(15) 0.0149(15)
C9 0.052(8) 0.037(8) 0.040(9) -0.001(7) 0.007(7) 0.014(7)
C10 0.048(8) 0.038(8) 0.037(8) 0.017(7) 0.006(6) 0.010(7)
C11 0.070(11) 0.060(11) 0.032(8) 0.022(9) 0.007(7) 0.015(8)
C12 0.066(10) 0.036(8) 0.041(8) 0.016(7) -0.008(8) 0.011(7)
C13 0.054(10) 0.057(12) 0.072(13) 0.024(9) 0.005(9) 0.008(10)
C14 0.059(9) 0.053(10) 0.042(9) 0.007(8) -0.002(7) 0.018(8)
C15 0.071(12) 0.030(9) 0.072(14) 0.006(8) -0.006(10) -0.001(9)
C16 0.081(14) 0.049(12) 0.090(18) -0.003(10) 0.013(13) 0.034(13)
C17 0.071(12) 0.029(9) 0.086(15) 0.009(8) -0.030(11) -0.001(9)
C18 0.055(10) 0.039(10) 0.028(8) 0.010(8) -0.010(7) 0.014(8)
C19 0.0411(18) 0.0354(19) 0.036(2) 0.0093(15) -0.0001(15) 0.0150(17)
C20 0.062(2) 0.0427(18) 0.0399(19) 0.0107(16) -0.0069(15) 0.0149(15)
C21 0.062(2) 0.0427(18) 0.0399(19) 0.0107(16) -0.0069(15) 0.0149(15)
C22 0.0411(18) 0.0354(19) 0.036(2) 0.0093(15) -0.0001(15) 0.0150(17)
C23 0.0411(18) 0.0354(19) 0.036(2) 0.0093(15) -0.0001(15) 0.0150(17)
C24 0.062(2) 0.0427(18) 0.0399(19) 0.0107(16) -0.0069(15) 0.0149(15)
C25 0.062(2) 0.0427(18) 0.0399(19) 0.0107(16) -0.0069(15) 0.0149(15)
C26 0.042(8) 0.031(8) 0.055(10) 0.015(6) 0.012(7) 0.017(8)
C27 0.046(8) 0.037(9) 0.038(9) -0.001(7) 0.003(6) 0.013(7)
C28 0.027(7) 0.106(16) 0.050(10) 0.010(8) -0.003(7) 0.033(11)
C29 0.033(8) 0.083(14) 0.053(11) 0.021(8) 0.005(7) 0.011(10)
C30 0.054(10) 0.077(15) 0.057(12) 0.023(10) 0.012(9) 0.012(11)
C31 0.059(9) 0.037(9) 0.042(9) 0.030(7) 0.004(7) 0.007(7)
C32 0.069(10) 0.019(7) 0.068(12) 0.010(7) -0.001(9) 0.023(8)
C33 0.054(9) 0.053(11) 0.073(13) 0.003(8) 0.001(9) 0.029(10)
C34 0.093(15) 0.029(9) 0.13(2) 0.007(9) -0.001(14) 0.042(12)
C69 0.038(10) 0.050(10) 0.053(12) 0.003(8) -0.025(8) 0.010(9)
C70 0.055(10) 0.044(11) 0.064(13) 0.016(8) -0.008(9) 0.021(10)
C71 0.086(13) 0.036(10) 0.022(8) -0.009(9) -0.021(8) 0.006(8)
C72 0.047(6) 0.046(6) 0.057(7) 0.007(4) -0.019(5) 0.024(6)
C73 0.047(6) 0.046(6) 0.057(7) 0.007(4) -0.019(5) 0.024(6)
C74 0.047(6) 0.046(6) 0.057(7) 0.007(4) -0.019(5) 0.024(6)
Re3 0.0505(4) 0.0367(4) 0.0344(4) 0.0088(3) -0.0065(3) 0.0107(3)
Re4 0.0382(3) 0.0371(4) 0.0469(4) 0.0051(3) -0.0093(3) 0.0111(3)
Cl3 0.054(2) 0.056(3) 0.052(3) 0.014(2) 0.0050(19) 0.026(2)
Cl4 0.044(2) 0.064(3) 0.048(2) -0.000(2) -0.0043(19) 0.019(2)
O7 0.063(9) 0.076(10) 0.063(9) 0.013(7) 0.008(7) 0.033(8)
O8 0.075(8) 0.038(7) 0.052(7) 0.012(6) -0.015(6) 0.014(6)
O9 0.118(13) 0.045(9) 0.036(8) 0.000(9) -0.014(8) -0.003(8)
O10 0.038(7) 0.082(11) 0.100(12) 0.002(7) 0.012(8) 0.028(10)
O11 0.095(12) 0.067(11) 0.084(12) 0.007(9) -0.023(10) 0.038(10)
O12 0.080(9) 0.046(8) 0.062(9) 0.008(7) -0.021(7) 0.014(7)
N5 0.048(7) 0.031(7) 0.044(8) 0.012(6) 0.000(6) 0.022(7)
N6 0.046(8) 0.026(7) 0.053(9) 0.007(6) 0.006(7) 0.012(7)
N7 0.043(8) 0.036(8) 0.040(8) 0.008(6) 0.007(6) 0.002(7)
N8 0.041(7) 0.027(7) 0.045(8) 0.005(5) 0.002(6) 0.009(6)
C35 0.052(10) 0.027(9) 0.052(12) 0.002(7) 0.005(9) 0.009(9)
C36 0.0411(18) 0.0354(19) 0.036(2) 0.0093(15) -0.0001(15) 0.0150(17)
C37 0.062(2) 0.0427(18) 0.0399(19) 0.0107(16) -0.0069(15) 0.0149(15)
C38 0.062(2) 0.0427(18) 0.0399(19) 0.0107(16) -0.0069(15) 0.0149(15)
C39 0.0411(18) 0.0354(19) 0.036(2) 0.0093(15) -0.0001(15) 0.0150(17)
C40 0.0411(18) 0.0354(19) 0.036(2) 0.0093(15) -0.0001(15) 0.0150(17)
C41 0.062(2) 0.0427(18) 0.0399(19) 0.0107(16) -0.0069(15) 0.0149(15)
C42 0.062(2) 0.0427(18) 0.0399(19) 0.0107(16) -0.0069(15) 0.0149(15)
C43 0.053(8) 0.036(8) 0.053(10) 0.015(7) -0.001(7) 0.023(8)
C44 0.045(8) 0.030(8) 0.042(9) 0.010(6) 0.001(6) 0.013(7)
C45 0.060(10) 0.039(9) 0.040(9) -0.001(7) -0.008(7) 0.009(7)
C46 0.064(10) 0.043(9) 0.060(11) 0.011(8) -0.018(9) 0.015(8)
C47 0.068(12) 0.050(12) 0.057(12) 0.003(9) -0.010(9) 0.014(10)
C48 0.038(8) 0.037(9) 0.088(14) 0.007(7) -0.005(8) 0.020(9)
C49 0.075(12) 0.037(9) 0.061(12) 0.009(9) -0.008(10) 0.019(9)
C50 0.043(9) 0.069(14) 0.088(16) 0.013(9) -0.002(10) 0.020(12)
C51 0.079(14) 0.064(13) 0.072(14) 0.020(11) -0.046(12) -0.000(11)
C52 0.053(10) 0.034(10) 0.039(10) 0.017(8) 0.007(8) 0.011(9)
C53 0.0411(18) 0.0354(19) 0.036(2) 0.0093(15) -0.0001(15) 0.0150(17)
C54 0.062(2) 0.0427(18) 0.0399(19) 0.0107(16) -0.0069(15) 0.0149(15)
C55 0.062(2) 0.0427(18) 0.0399(19) 0.0107(16) -0.0069(15) 0.0149(15)
C56 0.0411(18) 0.0354(19) 0.036(2) 0.0093(15) -0.0001(15) 0.0150(17)
C57 0.0411(18) 0.0354(19) 0.036(2) 0.0093(15) -0.0001(15) 0.0150(17)
C58 0.062(2) 0.0427(18) 0.0399(19) 0.0107(16) -0.0069(15) 0.0149(15)
C59 0.062(2) 0.0427(18) 0.0399(19) 0.0107(16) -0.0069(15) 0.0149(15)
C60 0.060(10) 0.036(9) 0.056(10) 0.016(7) 0.015(8) 0.019(8)
C61 0.051(9) 0.031(8) 0.043(9) 0.005(7) 0.007(7) 0.011(7)
C62 0.081(12) 0.024(8) 0.074(13) 0.023(8) -0.021(10) 0.002(8)
C63 0.082(13) 0.025(8) 0.071(13) 0.003(8) -0.018(10) 0.005(9)
C64 0.098(17) 0.039(11) 0.12(2) -0.019(11) 0.035(15) 0.009(13)
C65 0.094(14) 0.042(10) 0.055(11) 0.005(9) -0.001(10) 0.026(9)
C66 0.067(11) 0.046(10) 0.050(11) 0.009(8) 0.010(9) 0.006(9)
C67 0.14(2) 0.09(2) 0.081(18) 0.002(16) 0.058(17) 0.030(16)
C68 0.13(2) 0.033(10) 0.062(13) 0.021(11) 0.007(13) -0.004(9)
C75 0.073(14) 0.084(17) 0.039(10) 0.005(12) 0.004(10) 0.027(11)
C76 0.049(9) 0.035(9) 0.046(10) 0.012(7) -0.005(8) 0.002(8)
C77 0.063(10) 0.035(10) 0.044(11) 0.027(8) -0.000(8) 0.010(9)
C78 0.079(14) 0.044(11) 0.039(10) 0.003(10) 0.006(10) -0.009(8)
C79 0.072(12) 0.043(10) 0.050(11) -0.008(9) -0.033(9) 0.014(9)
C80 0.043(8) 0.034(9) 0.057(12) 0.005(7) -0.006(8) 0.004(8)

loop_
_atom_type_symbol
_atom_type_scat_dispersion_real
_atom_type_scat_dispersion_imag
_atom_type_scat_Cromer_Mann_a1
_atom_type_scat_Cromer_Mann_a2
_atom_type_scat_Cromer_Mann_a3
_atom_type_scat_Cromer_Mann_a4
_atom_type_scat_Cromer_Mann_b1
_atom_type_scat_Cromer_Mann_b2
_atom_type_scat_Cromer_Mann_b3
_atom_type_scat_Cromer_Mann_b4
_atom_type_scat_Cromer_Mann_c
_atom_type_scat_source
_atom_type_scat_dispersion_source
C 0.01788 0.00908 2.31000 1.02000 1.58860 0.86500 20.84390 10.20750 0.56870 51.65120 0.21560 'International Tables Volume C Table 6.1.1.4 (pp. 500-502)' 'Brennan, Cowan, Rev. Sci. Instrum., 1992, 63, 850'
Cl 0.36457 0.70365 11.46040 7.19640 6.25560 1.64550 0.01040 1.16620 18.51940 47.77840 -9.55740 'International Tables Volume C Table 6.1.1.4 (pp. 500-502)' 'Brennan, Cowan, Rev. Sci. Instrum., 1992, 63, 850'
H 0.00000 0.00000 0.49300 0.32291 0.14019 0.04081 10.51090 26.12570 3.14236 57.79970 0.00304 'International Tables Volume C Table 6.1.1.4 (pp. 500-502)' 'Brennan, Cowan, Rev. Sci. Instrum., 1992, 63, 850'
N 0.03110 0.01806 12.21260 3.13220 2.01250 1.16630 0.00570 9.89330 28.99750 0.58260 -11.52900 'International Tables Volume C Table 6.1.1.4 (pp. 500-502)' 'Brennan, Cowan, Rev. Sci. Instrum., 1992, 63, 850'
O 0.04960 0.03234 3.04850 2.28680 1.54630 0.86700 13.27710 5.70110 0.32390 32.90890 0.25080 'International Tables Volume C Table 6.1.1.4 (pp. 500-502)' 'Brennan, Cowan, Rev. Sci. Instrum., 1992, 63, 850'
Re -5.08067 5.90891 28.76210 15.71890 14.55640 5.44174 1.67191 9.09227 0.35050 52.08610 10.47200 'International Tables Volume C Table 6.1.1.4 (pp. 500-502)' 'Brennan, Cowan, Rev. Sci. Instrum., 1992, 63, 850'

loop_
_geom_angle_atom_site_label_1
_geom_angle_atom_site_label_2
_geom_angle_atom_site_label_3
_geom_angle
_geom_angle_site_symmetry_1
_geom_angle_site_symmetry_3
_geom_angle_publ_flag
N1 Re1 Cl1 83.9(3) . . ?
N2 Re1 Cl1 82.6(4) . . ?
N2 Re1 N1 74.7(5) . . ?
C69 Re1 Cl1 176.2(6) . . ?
C69 Re1 N1 92.4(7) . . ?
C69 Re1 N2 95.7(7) . . ?
C70 Re1 Cl1 90.9(6) . . ?
C70 Re1 N1 103.8(7) . . ?
C70 Re1 N2 173.5(7) . . ?
C70 Re1 C69 90.7(8) . . ?
C71 Re1 Cl1 94.7(7) . . ?
C71 Re1 N1 171.9(7) . . ?
C71 Re1 N2 97.2(7) . . ?
C71 Re1 C69 88.9(9) . . ?
C71 Re1 C70 84.2(8) . . ?
N3 Re2 Cl2 82.9(4) . . ?
N4 Re2 Cl2 82.4(4) . . ?
N4 Re2 N3 75.4(5) . . ?
C72 Re2 Cl2 177.4(6) . . ?
C72 Re2 N3 94.8(7) . . ?
C72 Re2 N4 95.8(6) . . ?
C73 Re2 Cl2 92.7(6) . . ?
C73 Re2 N3 99.2(7) . . ?
C73 Re2 N4 173.1(7) . . ?
C73 Re2 C72 88.9(8) . . ?
C74 Re2 Cl2 92.3(6) . . ?
C74 Re2 N3 174.6(7) . . ?
C74 Re2 N4 101.6(7) . . ?
C74 Re2 C72 89.9(8) . . ?
C74 Re2 C73 83.4(8) . . ?
C6 N1 Re1 114.8(10) . . ?
C10 N1 Re1 126.1(10) . . ?
C10 N1 C6 119.1(14) . . ?
C1 N2 Re1 122.8(10) . . ?
C5 N2 Re1 115.2(11) . . ?
C5 N2 C1 121.6(14) . . ?
C18 N3 Re2 121.9(9) . . ?
C22 N3 Re2 117.1(11) . . ?
C22 N3 C18 120.6(13) . . ?
C23 N4 Re2 113.3(11) . . ?
C27 N4 Re2 126.2(11) . . ?
C27 N4 C23 120.5(14) . . ?
H1 C1 N2 118.3(9) . . ?
C2 C1 N2 123.3(15) . . ?
C2 C1 H1 118.3(10) . . ?
C3 C2 C1 116.8(16) . . ?
C19 C2 C1 123.2(15) . . ?
C19 C2 C3 120.1(14) . . ?
H3 C3 C2 120.5(10) . . ?
C4 C3 C2 118.9(15) . . ?
C4 C3 H3 120.5(10) . . ?
H4 C4 C3 119.1(10) . . ?
C5 C4 C3 121.9(16) . . ?
C5 C4 H4 119.1(10) . . ?
C4 C5 N2 117.5(15) . . ?
C6 C5 N2 119.4(14) . . ?
C6 C5 C4 123.0(15) . . ?
C5 C6 N1 115.2(13) . . ?
C7 C6 N1 121.2(15) . . ?
C7 C6 C5 123.5(14) . . ?
H7 C7 C6 119.2(10) . . ?
C8 C7 C6 121.6(15) . . ?
C8 C7 H7 119.2(9) . . ?
H8 C8 C7 120.7(9) . . ?
C9 C8 C7 118.6(15) . . ?
C9 C8 H8 120.7(10) . . ?
C10 C9 C8 118.5(15) . . ?
C14 C9 C8 125.2(15) . . ?
C14 C9 C10 116.3(14) . . ?
C9 C10 N1 121.0(14) . . ?
C11 C10 N1 121.4(14) . . ?
C11 C10 C9 117.6(15) . . ?
H11a C11 C10 109.2(9) . . ?
H11b C11 C10 109.2(10) . . ?
H11b C11 H11a 107.890677704(17) . . ?
C12 C11 C10 112.1(13) . . ?
C12 C11 H11a 109.2(9) . . ?
C12 C11 H11b 109.2(9) . . ?
H12 C12 C11 115.2(8) . . ?
C13 C12 C11 106.2(14) . . ?
C13 C12 H12 115.2(10) . . ?
C15 C12 C11 111.9(15) . . ?
C15 C12 H12 115.2(10) . . ?
C15 C12 C13 90.2(15) . . ?
H13a C13 C12 114.4(10) . . ?
H13b C13 C12 114.4(11) . . ?
H13b C13 H13a 111.5 . . ?
C14 C13 C12 85.8(13) . . ?
C14 C13 H13a 114.4(10) . . ?
C14 C13 H13b 114.4(11) . . ?
C13 C14 C9 106.6(14) . . ?
H14 C14 C9 116.7(9) . . ?
H14 C14 C13 116.7(10) . . ?
C15 C14 C9 110.5(14) . . ?
C15 C14 C13 85.3(14) . . ?
C15 C14 H14 116.7(9) . . ?
C14 C15 C12 85.2(14) . . ?
C16 C15 C12 121.8(18) . . ?
C16 C15 C14 115.2(17) . . ?
C17 C15 C12 112.2(16) . . ?
C17 C15 C14 111.7(18) . . ?
C17 C15 C16 108.9(17) . . ?
H16a C16 C15 109.5 . . ?
H16b C16 C15 109.5 . . ?
H16b C16 H16a 109.5 . . ?
H16c C16 C15 109.5 . . ?
H16c C16 H16a 109.5 . . ?
H16c C16 H16b 109.5 . . ?
H17a C17 C15 109.5 . . ?
H17b C17 C15 109.5 . . ?
H17b C17 H17a 109.5 . . ?
H17c C17 C15 109.5 . . ?
H17c C17 H17a 109.5 . . ?
H17c C17 H17b 109.5 . . ?
H18 C18 N3 118.6(8) . . ?
C19 C18 N3 122.7(14) . . ?
C19 C18 H18 118.6(10) . . ?
C18 C19 C2 121.6(14) . . ?
C20 C19 C2 123.8(15) . . ?
C20 C19 C18 114.7(15) . . ?
H20 C20 C19 119.6(10) . . ?
C21 C20 C19 120.8(16) . . ?
C21 C20 H20 119.6(10) . . ?
H21 C21 C20 118.1(10) . . ?
C22 C21 C20 123.9(16) . . ?
C22 C21 H21 118.1(10) . . ?
C21 C22 N3 117.3(15) . . ?
C23 C22 N3 115.4(13) . . ?
C23 C22 C21 127.2(14) . . ?
C22 C23 N4 118.5(13) . . ?
C24 C23 N4 120.5(16) . . ?
C24 C23 C22 121.0(15) . . ?
H24 C24 C23 119.6(10) . . ?
C25 C24 C23 120.8(16) . . ?
C25 C24 H24 119.6(9) . . ?
H25 C25 C24 121.1(9) . . ?
C26 C25 C24 117.7(15) . . ?
C26 C25 H25 121.1(10) . . ?
C27 C26 C25 120.1(15) . . ?
C31 C26 C25 123.3(14) . . ?
C31 C26 C27 116.6(15) . . ?
C26 C27 N4 120.0(14) . . ?
C28 C27 N4 120.0(15) . . ?
C28 C27 C26 120.0(16) . . ?
H28a C28 C27 109.5(8) . . ?
H28b C28 C27 109.5(9) . . ?
H28b C28 H28a 108.08659400(4) . . ?
C29 C28 C27 110.6(14) . . ?
C29 C28 H28a 109.5(8) . . ?
C29 C28 H28b 109.5(10) . . ?
H29 C29 C28 117.0(9) . . ?
C30 C29 C28 104.8(15) . . ?
C30 C29 H29 117.0(10) . . ?
C32 C29 C28 110.0(15) . . ?
C32 C29 H29 117.0(9) . . ?
C32 C29 C30 86.8(14) . . ?
H30a C30 C29 114.2(11) . . ?
H30b C30 C29 114.2(12) . . ?
H30b C30 H30a 111.3 . . ?
C31 C30 C29 87.0(14) . . ?
C31 C30 H30a 114.2(10) . . ?
C31 C30 H30b 114.2(10) . . ?
C30 C31 C26 104.0(14) . . ?
H31 C31 C26 117.3(9) . . ?
H31 C31 C30 117.3(9) . . ?
C32 C31 C26 109.0(12) . . ?
C32 C31 C30 87.6(13) . . ?
C32 C31 H31 117.3(7) . . ?
C31 C32 C29 87.9(12) . . ?
C33 C32 C29 119.9(14) . . ?
C33 C32 C31 119.5(16) . . ?
C34 C32 C29 108.7(16) . . ?
C34 C32 C31 111.6(14) . . ?
C34 C32 C33 107.9(15) . . ?
H33a C33 C32 109.5 . . ?
H33b C33 C32 109.5 . . ?
H33b C33 H33a 109.5 . . ?
H33c C33 C32 109.5 . . ?
H33c C33 H33a 109.5 . . ?
H33c C33 H33b 109.5 . . ?
H34a C34 C32 109.5 . . ?
H34b C34 C32 109.5 . . ?
H34b C34 H34a 109.5 . . ?
H34c C34 C32 109.5 . . ?
H34c C34 H34a 109.5 . . ?
H34c C34 H34b 109.5 . . ?
O1 C69 Re1 174.8(19) . . ?
O2 C70 Re1 175.5(19) . . ?
O3 C71 Re1 178.2(18) . . ?
O4 C72 Re2 175.0(19) . . ?
O5 C73 Re2 175(2) . . ?
O6 C74 Re2 173.2(16) . . ?
N5 Re3 Cl3 83.8(4) . . ?
N6 Re3 Cl3 80.8(4) . . ?
N6 Re3 N5 76.0(5) . . ?
C75 Re3 Cl3 176.1(7) . . ?
C75 Re3 N5 93.0(8) . . ?
C75 Re3 N6 96.2(8) . . ?
C76 Re3 Cl3 93.3(6) . . ?
C76 Re3 N5 102.3(6) . . ?
C76 Re3 N6 174.0(7) . . ?
C76 Re3 C75 89.5(9) . . ?
C77 Re3 Cl3 93.9(6) . . ?
C77 Re3 N5 172.6(6) . . ?
C77 Re3 N6 96.8(7) . . ?
C77 Re3 C75 89.0(9) . . ?
C77 Re3 C76 84.8(7) . . ?
N7 Re4 Cl4 83.6(4) . . ?
N8 Re4 Cl4 82.0(4) . . ?
N8 Re4 N7 74.2(6) . . ?
C78 Re4 Cl4 175.8(7) . . ?
C78 Re4 N7 97.4(8) . . ?
C78 Re4 N8 94.2(9) . . ?
C79 Re4 Cl4 94.1(7) . . ?
C79 Re4 N7 96.0(7) . . ?
C79 Re4 N8 169.9(7) . . ?
C79 Re4 C78 89.9(10) . . ?
C80 Re4 Cl4 90.5(6) . . ?
C80 Re4 N7 174.1(7) . . ?
C80 Re4 N8 104.4(7) . . ?
C80 Re4 C78 88.5(9) . . ?
C80 Re4 C79 85.0(8) . . ?
C40 N5 Re3 114.1(10) . . ?
C44 N5 Re3 129.3(10) . . ?
C44 N5 C40 116.4(14) . . ?
C35 N6 Re3 124.7(13) . . ?
C39 N6 Re3 119.7(11) . . ?
C39 N6 C35 115.3(15) . . ?
C52 N7 Re4 125.9(13) . . ?
C56 N7 Re4 117.6(12) . . ?
C56 N7 C52 116.2(16) . . ?
C57 N8 Re4 116.3(11) . . ?
C61 N8 Re4 128.2(12) . . ?
C61 N8 C57 115.1(14) . . ?
H35 C35 N6 117.7(11) . . ?
C36 C35 N6 124.5(18) . . ?
C36 C35 H35 117.7(11) . . ?
C37 C36 C35 116.0(16) . . ?
C53 C36 C35 121.0(15) . . ?
C53 C36 C37 123.0(14) . . ?
H37 C37 C36 119.4(10) . . ?
C38 C37 C36 121.3(15) . . ?
C38 C37 H37 119.4(10) . . ?
H38 C38 C37 120.7(10) . . ?
C39 C38 C37 118.7(16) . . ?
C39 C38 H38 120.7(11) . . ?
C38 C39 N6 124.1(16) . . ?
C40 C39 N6 113.0(13) . . ?
C40 C39 C38 122.7(15) . . ?
C39 C40 N5 116.7(14) . . ?
C41 C40 N5 121.8(15) . . ?
C41 C40 C39 121.5(13) . . ?
H41 C41 C40 120.3(9) . . ?
C42 C41 C40 119.5(15) . . ?
C42 C41 H41 120.3(10) . . ?
H42 C42 C41 120.0(10) . . ?
C43 C42 C41 120.1(16) . . ?
C43 C42 H42 120.0(10) . . ?
C44 C43 C42 119.8(15) . . ?
C48 C43 C42 122.8(16) . . ?
C48 C43 C44 117.3(14) . . ?
C43 C44 N5 122.4(13) . . ?
C45 C44 N5 118.6(14) . . ?
C45 C44 C43 119.0(13) . . ?
H45a C45 C44 109.6(9) . . ?
H45b C45 C44 109.6(9) . . ?
H45b C45 H45a 108.15756826(3) . . ?
C46 C45 C44 110.1(13) . . ?
C46 C45 H45a 109.6(9) . . ?
C46 C45 H45b 109.6(11) . . ?
H46 C46 C45 115.1(9) . . ?
C47 C46 C45 108.8(15) . . ?
C47 C46 H46 115.1(11) . . ?
C49 C46 C45 112.1(15) . . ?
C49 C46 H46 115.1(9) . . ?
C49 C46 C47 87.5(15) . . ?
H47a C47 C46 114.3(10) . . ?
H47b C47 C46 114.3(11) . . ?
H47b C47 H47a 111.42220397(4) . . ?
C48 C47 C46 86.3(15) . . ?
C48 C47 H47a 114.3(10) . . ?
C48 C47 H47b 114.3(10) . . ?
C47 C48 C43 105.2(16) . . ?
H48 C48 C43 117.6(10) . . ?
H48 C48 C47 117.6(10) . . ?
C49 C48 C43 108.2(14) . . ?
C49 C48 C47 86.0(15) . . ?
C49 C48 H48 117.6(11) . . ?
C48 C49 C46 87.0(16) . . ?
C50 C49 C46 118.9(17) . . ?
C50 C49 C48 117.1(16) . . ?
C51 C49 C46 112.5(16) . . ?
C51 C49 C48 113.4(15) . . ?
C51 C49 C50 107.2(18) . . ?
H50a C50 C49 109.5 . . ?
H50b C50 C49 109.5 . . ?
H50b C50 H50a 109.5 . . ?
H50c C50 C49 109.5 . . ?
H50c C50 H50a 109.5 . . ?
H50c C50 H50b 109.5 . . ?
H51a C51 C49 109.5 . . ?
H51b C51 C49 109.5 . . ?
H51b C51 H51a 109.5 . . ?
H51c C51 C49 109.5 . . ?
H51c C51 H51a 109.5 . . ?
H51c C51 H51b 109.5 . . ?
H52 C52 N7 117.2(11) . . ?
C53 C52 N7 125.6(17) . . ?
C53 C52 H52 117.2(11) . . ?
C52 C53 C36 122.8(15) . . ?
C54 C53 C36 119.2(15) . . ?
C54 C53 C52 118.1(17) . . ?
H54 C54 C53 120.5(10) . . ?
C55 C54 C53 118.9(16) . . ?
C55 C54 H54 120.5(10) . . ?
H55 C55 C54 121.2(10) . . ?
C56 C55 C54 117.6(15) . . ?
C56 C55 H55 121.2(10) . . ?
C55 C56 N7 123.5(16) . . ?
C57 C56 N7 116.1(14) . . ?
C57 C56 C55 120.3(14) . . ?
C56 C57 N8 114.3(13) . . ?
C58 C57 N8 123.0(15) . . ?
C58 C57 C56 122.7(15) . . ?
H58 C58 C57 120.1(10) . . ?
C59 C58 C57 119.9(16) . . ?
C59 C58 H58 120.1(10) . . ?
H59 C59 C58 119.7(10) . . ?
C60 C59 C58 120.7(16) . . ?
C60 C59 H59 119.7(10) . . ?
C61 C60 C59 116.7(16) . . ?
C65 C60 C59 126.1(16) . . ?
C65 C60 C61 117.1(16) . . ?
C60 C61 N8 124.5(16) . . ?
C62 C61 N8 119.9(14) . . ?
C62 C61 C60 115.6(14) . . ?
H62a C62 C61 109.1(11) . . ?
H62b C62 C61 109.1(11) . . ?
H62b C62 H62a 107.861992015(14) . . ?
C63 C62 C61 112.3(14) . . ?
C63 C62 H62a 109.1(13) . . ?
C63 C62 H62b 109.1(12) . . ?
H63 C63 C62 114.6(10) . . ?
C64 C63 C62 109.6(18) . . ?
C64 C63 H63 114.6(11) . . ?
C66 C63 C62 113.4(16) . . ?
C66 C63 H63 114.6(10) . . ?
C66 C63 C64 86.9(15) . . ?
H64a C64 C63 114.4(10) . . ?
H64b C64 C63 114.4(12) . . ?
H64b C64 H64a 111.55955174(4) . . ?
C65 C64 C63 85.3(15) . . ?
C65 C64 H64a 114.4(11) . . ?
C65 C64 H64b 114.4(13) . . ?
C64 C65 C60 108.2(17) . . ?
H65 C65 C60 115.6(10) . . ?
H65 C65 C64 115.6(12) . . ?
C66 C65 C60 110.4(14) . . ?
C66 C65 C64 88.1(17) . . ?
C66 C65 H65 115.6(10) . . ?
C65 C66 C63 83.8(14) . . ?
C67 C66 C63 119(2) . . ?
C67 C66 C65 116.7(18) . . ?
C68 C66 C63 113.6(17) . . ?
C68 C66 C65 111.9(16) . . ?
C68 C66 C67 110.0(19) . . ?
H67a C67 C66 109.5 . . ?
H67b C67 C66 109.5 . . ?
H67b C67 H67a 109.5 . . ?
H67c C67 C66 109.5 . . ?
H67c C67 H67a 109.5 . . ?
H67c C67 H67b 109.5 . . ?
H68a C68 C66 109.5 . . ?
H68b C68 C66 109.5 . . ?
H68b C68 H68a 109.5 . . ?
H68c C68 C66 109.5 . . ?
H68c C68 H68a 109.5 . . ?
H68c C68 H68b 109.5 . . ?
O7 C75 Re3 177(2) . . ?
O8 C76 Re3 176.2(16) . . ?
O9 C77 Re3 178.1(18) . . ?
O10 C78 Re4 175(2) . . ?
O11 C79 Re4 176.9(19) . . ?
O12 C80 Re4 176.9(17) . . ?

loop_
_geom_bond_atom_site_label_1
_geom_bond_atom_site_label_2
_geom_bond_distance
_geom_bond_site_symmetry_2
_geom_bond_publ_flag
Re1 Cl1 2.474(5) . ?
Re1 N1 2.239(14) . ?
Re1 N2 2.187(14) . ?
Re1 C69 1.93(2) . ?
Re1 C70 1.94(2) . ?
Re1 C71 1.882(17) . ?
Re2 Cl2 2.485(5) . ?
Re2 N3 2.169(13) . ?
Re2 N4 2.272(14) . ?
Re2 C72 1.93(2) . ?
Re2 C73 1.914(18) . ?
Re2 C74 1.90(2) . ?
O1 C69 1.11(2) . ?
O2 C70 1.15(2) . ?
O3 C71 1.18(2) . ?
O4 C72 1.15(2) . ?
O5 C73 1.16(2) . ?
O6 C74 1.16(2) . ?
N1 C6 1.37(2) . ?
N1 C10 1.37(2) . ?
N2 C1 1.31(2) . ?
N2 C5 1.34(2) . ?
N3 C18 1.33(2) . ?
N3 C22 1.384(19) . ?
N4 C23 1.35(2) . ?
N4 C27 1.35(2) . ?
C1 H1 0.9500 . ?
C1 C2 1.40(2) . ?
C2 C3 1.37(2) . ?
C2 C19 1.45(2) . ?
C3 H3 0.9500 . ?
C3 C4 1.39(2) . ?
C4 H4 0.9500 . ?
C4 C5 1.39(2) . ?
C5 C6 1.44(2) . ?
C6 C7 1.32(2) . ?
C7 H7 0.9500 . ?
C7 C8 1.39(2) . ?
C8 H8 0.9500 . ?
C8 C9 1.39(2) . ?
C9 C10 1.39(2) . ?
C9 C14 1.50(2) . ?
C10 C11 1.49(2) . ?
C11 H11a 0.9900 . ?
C11 H11b 0.9900 . ?
C11 C12 1.54(2) . ?
C12 H12 1.0000 . ?
C12 C13 1.51(3) . ?
C12 C15 1.50(2) . ?
C13 H13a 0.9900 . ?
C13 H13b 0.9900 . ?
C13 C14 1.56(3) . ?
C14 H14 1.0000 . ?
C14 C15 1.59(3) . ?
C15 C16 1.52(3) . ?
C15 C17 1.52(2) . ?
C16 H16a 0.9800 . ?
C16 H16b 0.9800 . ?
C16 H16c 0.9800 . ?
C17 H17a 0.9800 . ?
C17 H17b 0.9800 . ?
C17 H17c 0.9800 . ?
C18 H18 0.9500 . ?
C18 C19 1.45(2) . ?
C19 C20 1.38(2) . ?
C20 H20 0.9500 . ?
C20 C21 1.36(2) . ?
C21 H21 0.9500 . ?
C21 C22 1.36(2) . ?
C22 C23 1.48(2) . ?
C23 C24 1.34(2) . ?
C24 H24 0.9500 . ?
C24 C25 1.39(2) . ?
C25 H25 0.9500 . ?
C25 C26 1.37(2) . ?
C26 C27 1.37(2) . ?
C26 C31 1.52(2) . ?
C27 C28 1.54(2) . ?
C28 H28a 0.9900 . ?
C28 H28b 0.9900 . ?
C28 C29 1.54(3) . ?
C29 H29 1.0000 . ?
C29 C30 1.59(2) . ?
C29 C32 1.58(3) . ?
C30 H30a 0.9900 . ?
C30 H30b 0.9900 . ?
C30 C31 1.58(3) . ?
C31 H31 1.0000 . ?
C31 C32 1.57(2) . ?
C32 C33 1.49(3) . ?
C32 C34 1.56(2) . ?
C33 H33a 0.9800 . ?
C33 H33b 0.9800 . ?
C33 H33c 0.9800 . ?
C34 H34a 0.9800 . ?
C34 H34b 0.9800 . ?
C34 H34c 0.9800 . ?
Re3 Cl3 2.467(5) . ?
Re3 N5 2.193(15) . ?
Re3 N6 2.147(15) . ?
Re3 C75 1.92(2) . ?
Re3 C76 1.915(19) . ?
Re3 C77 1.92(2) . ?
Re4 Cl4 2.491(5) . ?
Re4 N7 2.186(15) . ?
Re4 N8 2.177(15) . ?
Re4 C78 1.90(2) . ?
Re4 C79 1.91(2) . ?
Re4 C80 1.92(2) . ?
O7 C75 1.17(3) . ?
O8 C76 1.15(2) . ?
O9 C77 1.12(2) . ?
O10 C78 1.18(3) . ?
O11 C79 1.14(3) . ?
O12 C80 1.14(2) . ?
N5 C40 1.411(19) . ?
N5 C44 1.36(2) . ?
N6 C35 1.38(2) . ?
N6 C39 1.36(2) . ?
N7 C52 1.37(2) . ?
N7 C56 1.32(2) . ?
N8 C57 1.38(2) . ?
N8 C61 1.38(2) . ?
C35 H35 0.9500 . ?
C35 C36 1.38(3) . ?
C36 C37 1.41(2) . ?
C36 C53 1.51(2) . ?
C37 H37 0.9500 . ?
C37 C38 1.36(2) . ?
C38 H38 0.9500 . ?
C38 C39 1.36(2) . ?
C39 C40 1.50(2) . ?
C40 C41 1.41(2) . ?
C41 H41 0.9500 . ?
C41 C42 1.35(2) . ?
C42 H42 0.9500 . ?
C42 C43 1.39(2) . ?
C43 C44 1.40(2) . ?
C43 C48 1.51(2) . ?
C44 C45 1.47(2) . ?
C45 H45a 0.9900 . ?
C45 H45b 0.9900 . ?
C45 C46 1.53(2) . ?
C46 H46 1.0000 . ?
C46 C47 1.52(3) . ?
C46 C49 1.55(3) . ?
C47 H47a 0.9900 . ?
C47 H47b 0.9900 . ?
C47 C48 1.58(3) . ?
C48 H48 1.0000 . ?
C48 C49 1.53(2) . ?
C49 C50 1.53(3) . ?
C49 C51 1.56(3) . ?
C50 H50a 0.9800 . ?
C50 H50b 0.9800 . ?
C50 H50c 0.9800 . ?
C51 H51a 0.9800 . ?
C51 H51b 0.9800 . ?
C51 H51c 0.9800 . ?
C52 H52 0.9500 . ?
C52 C53 1.31(3) . ?
C53 C54 1.39(2) . ?
C54 H54 0.9500 . ?
C54 C55 1.41(2) . ?
C55 H55 0.9500 . ?
C55 C56 1.38(2) . ?
C56 C57 1.48(2) . ?
C57 C58 1.38(2) . ?
C58 H58 0.9500 . ?
C58 C59 1.38(2) . ?
C59 H59 0.9500 . ?
C59 C60 1.37(2) . ?
C60 C61 1.42(2) . ?
C60 C65 1.49(2) . ?
C61 C62 1.48(2) . ?
C62 H62a 0.9900 . ?
C62 H62b 0.9900 . ?
C62 C63 1.50(2) . ?
C63 H63 1.0000 . ?
C63 C64 1.57(3) . ?
C63 C66 1.52(3) . ?
C64 H64a 0.9900 . ?
C64 H64b 0.9900 . ?
C64 C65 1.48(3) . ?
C65 H65 1.0000 . ?
C65 C66 1.58(3) . ?
C66 C67 1.47(3) . ?
C66 C68 1.53(2) . ?
C67 H67a 0.9800 . ?
C67 H67b 0.9800 . ?
C67 H67c 0.9800 . ?
C68 H68a 0.9800 . ?
C68 H68b 0.9800 . ?
C68 H68c 0.9800 . ?

loop_
_geom_torsion_atom_site_label_1
_geom_torsion_atom_site_label_2
_geom_torsion_atom_site_label_3
_geom_torsion_atom_site_label_4
_geom_torsion
_geom_torsion_site_symmetry_1
_geom_torsion_site_symmetry_2
_geom_torsion_site_symmetry_3
_geom_torsion_site_symmetry_4
_geom_torsion_publ_flag
Re1 N1 C6 C5 -2.2(10) . . . . ?
Re1 N1 C6 C7 179.2(11) . . . . ?
Re1 N1 C10 C9 179.2(12) . . . . ?
Re1 N1 C10 C11 -1.9(14) . . . . ?
Re1 N2 C1 C2 173.2(12) . . . . ?
Re1 N2 C5 C4 -173.9(11) . . . . ?
Re1 N2 C5 C6 8.6(11) . . . . ?
Re2 N3 C18 C19 -173.1(12) . . . . ?
Re2 N3 C22 C21 171.9(11) . . . . ?
Re2 N3 C22 C23 -4.8(11) . . . . ?
Re2 N4 C23 C22 -5.0(11) . . . . ?
Re2 N4 C23 C24 178.5(11) . . . . ?
Re2 N4 C27 C26 178.8(12) . . . . ?
Re2 N4 C27 C28 0.9(14) . . . . ?
N1 C6 C5 N2 -4.2(15) . . . . ?
N1 C6 C5 C4 178.4(13) . . . . ?
N1 C6 C7 C8 2.4(18) . . . . ?
N1 C10 C9 C8 0.7(18) . . . . ?
N1 C10 C9 C14 -176.3(14) . . . . ?
N1 C10 C11 C12 177.3(16) . . . . ?
N2 C1 C2 C3 -0.5(19) . . . . ?
N2 C1 C2 C19 179.3(15) . . . . ?
N2 C5 C4 C3 0.8(17) . . . . ?
N2 C5 C6 C7 174.3(15) . . . . ?
N3 C18 C19 C2 -178.9(15) . . . . ?
N3 C18 C19 C20 2(2) . . . . ?
N3 C22 C21 C20 1.0(17) . . . . ?
N3 C22 C23 N4 6.6(15) . . . . ?
N3 C22 C23 C24 -176.9(14) . . . . ?
N4 C23 C22 C21 -169.7(14) . . . . ?
N4 C23 C24 C25 0.6(19) . . . . ?
N4 C27 C26 C25 4.4(18) . . . . ?
N4 C27 C26 C31 -176.6(15) . . . . ?
N4 C27 C28 C29 176.8(15) . . . . ?
C1 C2 C3 C4 -0.4(17) . . . . ?
C1 C2 C19 C18 -4.0(19) . . . . ?
C1 C2 C19 C20 175.0(16) . . . . ?
C2 C3 C4 C5 0(2) . . . . ?
C2 C19 C20 C21 178.9(16) . . . . ?
C3 C4 C5 C6 178.2(15) . . . . ?
C4 C5 C6 C7 -3(2) . . . . ?
C5 C6 C7 C8 -176.1(16) . . . . ?
C6 C7 C8 C9 -2(2) . . . . ?
C7 C8 C9 C10 -0.0(19) . . . . ?
C7 C8 C9 C14 176.6(14) . . . . ?
C8 C9 C10 C11 -178.3(15) . . . . ?
C8 C9 C14 C13 -133.7(18) . . . . ?
C8 C9 C14 C15 135.2(17) . . . . ?
C9 C10 C11 C12 -3.7(16) . . . . ?
C9 C14 C13 C12 -83.5(15) . . . . ?
C9 C14 C15 C12 79.2(15) . . . . ?
C9 C14 C15 C16 -43.8(16) . . . . ?
C9 C14 C15 C17 -168.8(14) . . . . ?
C10 C11 C12 C13 -47.0(17) . . . . ?
C10 C11 C12 C15 49.9(18) . . . . ?
C11 C12 C13 C14 84.7(15) . . . . ?
C11 C12 C15 C14 -79.9(15) . . . . ?
C11 C12 C15 C16 36.9(17) . . . . ?
C11 C12 C15 C17 168.6(17) . . . . ?
C12 C13 C14 C15 26.6(14) . . . . ?
C12 C15 C14 C13 -26.8(14) . . . . ?
C13 C14 C15 C16 -149.9(14) . . . . ?
C13 C14 C15 C17 85.2(14) . . . . ?
C18 C19 C20 C21 -2.1(17) . . . . ?
C19 C20 C21 C22 1(2) . . . . ?
C20 C21 C22 C23 177.2(16) . . . . ?
C21 C22 C23 C24 7(2) . . . . ?
C22 C23 C24 C25 -175.9(15) . . . . ?
C23 C24 C25 C26 4(2) . . . . ?
C24 C25 C26 C27 -6(2) . . . . ?
C24 C25 C26 C31 174.8(15) . . . . ?
C25 C26 C27 C28 -177.6(15) . . . . ?
C25 C26 C31 C30 -135.2(18) . . . . ?
C25 C26 C31 C32 132.5(17) . . . . ?
C26 C27 C28 C29 -1.2(16) . . . . ?
C26 C31 C30 C29 -84.6(15) . . . . ?
C26 C31 C32 C29 79.5(14) . . . . ?
C26 C31 C32 C33 -44.1(16) . . . . ?
C26 C31 C32 C34 -171.3(14) . . . . ?
C27 C28 C29 C30 -46.2(15) . . . . ?
C27 C28 C29 C32 45.8(14) . . . . ?
C28 C29 C30 C31 85.7(16) . . . . ?
C28 C29 C32 C31 -80.2(13) . . . . ?
C28 C29 C32 C33 43.0(16) . . . . ?
C28 C29 C32 C34 167.7(14) . . . . ?
C29 C30 C31 C32 24.4(13) . . . . ?
C29 C32 C31 C30 -24.5(13) . . . . ?
C30 C31 C32 C33 -148.1(12) . . . . ?
C30 C31 C32 C34 84.8(14) . . . . ?
Re3 N5 C40 C39 -8.9(11) . . . . ?
Re3 N5 C40 C41 174.4(11) . . . . ?
Re3 N5 C44 C43 -173.8(13) . . . . ?
Re3 N5 C44 C45 3.9(15) . . . . ?
Re3 N6 C35 C36 -175.6(12) . . . . ?
Re3 N6 C39 C38 171.9(12) . . . . ?
Re3 N6 C39 C40 -2.1(12) . . . . ?
Re4 N7 C52 C53 171.3(13) . . . . ?
Re4 N7 C56 C55 -173.5(11) . . . . ?
Re4 N7 C56 C57 6.4(12) . . . . ?
Re4 N8 C57 C56 -10.8(11) . . . . ?
Re4 N8 C57 C58 171.1(11) . . . . ?
Re4 N8 C61 C60 -170.8(13) . . . . ?
Re4 N8 C61 C62 7.4(16) . . . . ?
N5 C40 C39 N6 7.3(15) . . . . ?
N5 C40 C39 C38 -166.8(14) . . . . ?
N5 C40 C41 C42 -0.7(18) . . . . ?
N5 C44 C43 C42 0.9(18) . . . . ?
N5 C44 C43 C48 -176.5(15) . . . . ?
N5 C44 C45 C46 177.2(16) . . . . ?
N6 C35 C36 C37 4(2) . . . . ?
N6 C35 C36 C53 -179.5(15) . . . . ?
N6 C39 C38 C37 4.0(19) . . . . ?
N6 C39 C40 C41 -176.0(13) . . . . ?
N7 C52 C53 C36 -178.2(15) . . . . ?
N7 C52 C53 C54 2(2) . . . . ?
N7 C56 C55 C54 0.8(18) . . . . ?
N7 C56 C57 N8 2.9(16) . . . . ?
N7 C56 C57 C58 -179.0(14) . . . . ?
N8 C57 C56 C55 -177.1(14) . . . . ?
N8 C57 C58 C59 0.7(18) . . . . ?
N8 C61 C60 C59 0.4(19) . . . . ?
N8 C61 C60 C65 -176.8(16) . . . . ?
N8 C61 C62 C63 177.4(19) . . . . ?
C35 C36 C37 C38 -2.1(18) . . . . ?
C35 C36 C53 C52 12.6(19) . . . . ?
C35 C36 C53 C54 -167.9(16) . . . . ?
C36 C37 C38 C39 -1(2) . . . . ?
C36 C53 C54 C55 179.4(15) . . . . ?
C37 C38 C39 C40 177.5(15) . . . . ?
C38 C39 C40 C41 9.9(19) . . . . ?
C39 C40 C41 C42 -177.2(15) . . . . ?
C40 C41 C42 C43 3(2) . . . . ?
C41 C42 C43 C44 -3(2) . . . . ?
C41 C42 C43 C48 174.1(16) . . . . ?
C42 C43 C44 C45 -176.9(16) . . . . ?
C42 C43 C48 C47 -135.5(18) . . . . ?
C42 C43 C48 C49 133.8(19) . . . . ?
C43 C44 C45 C46 -4.9(17) . . . . ?
C43 C48 C47 C46 -80.6(15) . . . . ?
C43 C48 C49 C46 78.1(17) . . . . ?
C43 C48 C49 C50 -43(2) . . . . ?
C43 C48 C49 C51 -168.7(17) . . . . ?
C44 C45 C46 C47 -46.5(16) . . . . ?
C44 C45 C46 C49 48.6(16) . . . . ?
C45 C46 C47 C48 85.7(17) . . . . ?
C45 C46 C49 C48 -81.6(15) . . . . ?
C45 C46 C49 C50 37.9(17) . . . . ?
C45 C46 C49 C51 164.3(15) . . . . ?
C46 C47 C48 C49 27.1(14) . . . . ?
C46 C49 C48 C47 -26.6(14) . . . . ?
C47 C48 C49 C50 -147.7(14) . . . . ?
C47 C48 C49 C51 86.6(16) . . . . ?
C52 C53 C54 C55 -1.1(19) . . . . ?
C53 C54 C55 C56 -0.3(19) . . . . ?
C54 C55 C56 C57 -179.2(14) . . . . ?
C55 C56 C57 C58 1.0(19) . . . . ?
C56 C57 C58 C59 -177.2(16) . . . . ?
C57 C58 C59 C60 2(2) . . . . ?
C58 C59 C60 C61 -3(2) . . . . ?
C58 C59 C60 C65 174.2(16) . . . . ?
C59 C60 C61 C62 -177.9(17) . . . . ?
C59 C60 C65 C64 -131(2) . . . . ?
C59 C60 C65 C66 133.9(19) . . . . ?
C60 C61 C62 C63 -4.2(18) . . . . ?
C60 C65 C64 C63 -81.6(16) . . . . ?
C60 C65 C66 C63 78.5(17) . . . . ?
C60 C65 C66 C67 -41(2) . . . . ?
C60 C65 C66 C68 -168.6(17) . . . . ?
C61 C62 C63 C64 -44(2) . . . . ?
C61 C62 C63 C66 51(2) . . . . ?
C62 C63 C64 C65 83.5(19) . . . . ?
C62 C63 C66 C65 -81.6(19) . . . . ?
C62 C63 C66 C67 36(2) . . . . ?
C62 C63 C66 C68 167.3(18) . . . . ?
C63 C64 C65 C66 29.2(15) . . . . ?
C63 C66 C65 C64 -30.2(15) . . . . ?
C64 C65 C66 C67 -149.4(18) . . . . ?
C64 C65 C66 C68 82.7(17) . . . . ?

loop_
_platon_squeeze_void_nr
_platon_squeeze_void_average_x
_platon_squeeze_void_average_y
_platon_squeeze_void_average_z
_platon_squeeze_void_volume
_platon_squeeze_void_count_electrons
_platon_squeeze_void_content
1 -0.107 0.285 1.114 251 53 ' '
2 0.319 0.268 0.611 159 41 ' '

loop_
_restr_U_rigid_atom_site_label_1
_restr_U_rigid_atom_site_label_2
_restr_U_rigid_target_weight_param
_restr_U_rigid_U_parallel
_restr_U_rigid_diff
O5 C73 0.0001 0.0335 -0.0000

loop_
_twin_individual_id
_twin_individual_mass_fraction_refined
1 0.582(11)
2 0.418(11)
